data_4316515
loop_
_publ_author_name
'Mehdi Rashidi'
'S. Masoud Nabavizadeh'
'Ahad Zare'
'Sirous Jamali'
'Richard J. Puddephatt'

_publ_contact_author_address 'University of Western Ontario'
_publ_contact_author_email pudd@uwo.ca
_publ_contact_author_fax 519-661-3022
_publ_contact_author_name Puddephatt
_publ_contact_author_phone 519-661-2111
_publ_section_title
;
 Associative and Dissociative Mechanisms in the Formation of Phthalazine
 Bridged Organodiplatinum(II) Complexes
;
_journal_name_full 'Inorganic Chemistry'
_journal_page_first 8435
_journal_page_last 8443
_journal_paper_doi 10.1021/ic1010067
_journal_volume 49
_journal_year 2010
_chemical_formula_moiety 'C37 H40 N2 P2 Pt2'
_chemical_formula_sum 'C37 H40 N2 P2 Pt2'
_chemical_formula_weight 964.83
_chemical_name_systematic
; 
 ? 
;
_space_group_IT_number 19
_symmetry_cell_setting orthorhombic
_symmetry_space_group_name_Hall 'P 2ac 2ab'
_symmetry_space_group_name_H-M 'P 21 21 21'
_atom_sites_solution_hydrogens geom
_atom_sites_solution_primary direct
_atom_sites_solution_secondary difmap
_audit_creation_method SHELXL-97
_cell_angle_alpha 90.00
_cell_angle_beta 90.00
_cell_angle_gamma 90.00
_cell_formula_units_Z 4
_cell_length_a 11.2916(5)
_cell_length_b 16.2609(8)
_cell_length_c 18.6217(9)
_cell_measurement_reflns_used 9923
_cell_measurement_temperature 150(2)
_cell_measurement_theta_max 26.26
_cell_measurement_theta_min 2.20
_cell_volume 3419.2(3)
_computing_cell_refinement 'Bruker SAINT'
_computing_data_collection 'Bruker APEX2'
_computing_data_reduction 'Bruker SAINT'
_computing_molecular_graphics 'Bruker SHELXTL'
_computing_publication_material 'Bruker SHELXTL'
_computing_structure_refinement 'SHELXL-97 (Sheldrick, 2008)'
_computing_structure_solution 'SHELXS-97 (Sheldrick, 2008)'
_diffrn_ambient_temperature 150(2)
_diffrn_measured_fraction_theta_full 0.999
_diffrn_measured_fraction_theta_max 0.999
_diffrn_measurement_device_type 'Bruker APEX-II CCD'
_diffrn_measurement_method '\f and \w scans'
_diffrn_radiation_monochromator graphite
_diffrn_radiation_source 'fine-focus sealed tube'
_diffrn_radiation_type MoK\a
_diffrn_radiation_wavelength 0.71073
_diffrn_reflns_av_R_equivalents 0.0504
_diffrn_reflns_av_sigmaI/netI 0.0432
_diffrn_reflns_limit_h_max 14
_diffrn_reflns_limit_h_min -14
_diffrn_reflns_limit_k_max 20
_diffrn_reflns_limit_k_min -19
_diffrn_reflns_limit_l_max 17
_diffrn_reflns_limit_l_min -23
_diffrn_reflns_number 36600
_diffrn_reflns_theta_full 26.32
_diffrn_reflns_theta_max 26.32
_diffrn_reflns_theta_min 1.66
_exptl_absorpt_coefficient_mu 8.296
_exptl_absorpt_correction_T_max 0.8857
_exptl_absorpt_correction_T_min 0.5223
_exptl_absorpt_correction_type multi-scan
_exptl_crystal_colour red
_exptl_crystal_density_diffrn 1.874
_exptl_crystal_density_method 'not measured'
_exptl_crystal_description square
_exptl_crystal_F_000 1848
_exptl_crystal_size_max 0.09
_exptl_crystal_size_mid 0.06
_exptl_crystal_size_min 0.02
_refine_diff_density_max 0.706
_refine_diff_density_min -0.592
_refine_diff_density_rms 0.103
_refine_ls_abs_structure_details 'Flack H D (1983), Acta Cryst. A39, 876-881'
_refine_ls_abs_structure_Flack -0.011(5)
_refine_ls_extinction_method none
_refine_ls_goodness_of_fit_ref 0.986
_refine_ls_hydrogen_treatment constr
_refine_ls_matrix_type full
_refine_ls_number_parameters 392
_refine_ls_number_reflns 6931
_refine_ls_number_restraints 0
_refine_ls_restrained_S_all 0.986
_refine_ls_R_factor_all 0.0271
_refine_ls_R_factor_gt 0.0222
_refine_ls_shift/su_max 0.014
_refine_ls_shift/su_mean 0.000
_refine_ls_structure_factor_coef Fsqd
_refine_ls_weighting_details 'calc w=1/[\s^2^(Fo^2^)+(0.0000P)^2^+0.0000P] where P=(Fo^2^+2Fc^2^)/3'
_refine_ls_weighting_scheme calc
_refine_ls_wR_factor_gt 0.0365
_refine_ls_wR_factor_ref 0.0378
_reflns_number_gt 6358
_reflns_number_total 6931
_reflns_threshold_expression >2sigma(I)
_cod_data_source_file ic1010067_si_001_2.cif
_cod_data_source_block complex_2a
_cod_depositor_comments
;
The following automatic conversions were performed:

'_symmetry_cell_setting' value 'Orthorhombic' changed to
'orthorhombic' according to the built-in table from CIF Core
dictionary named 'cif_core.dic' version 2.4.1 from 2010-06-29.

Automatic conversion script
Id: cif_fix_values 1646 2011-03-28 12:23:43Z adriana 
;
_cod_database_code 4316515

loop_
_symmetry_equiv_pos_as_xyz
'x, y, z'
'x+1/2, -y+1/2, -z'
'-x, y+1/2, -z+1/2'
'-x+1/2, -y, z+1/2'

loop_
_atom_site_label
_atom_site_type_symbol
_atom_site_fract_x
_atom_site_fract_y
_atom_site_fract_z
_atom_site_U_iso_or_equiv
_atom_site_adp_type
_atom_site_occupancy
_atom_site_symmetry_multiplicity
_atom_site_calc_flag
_atom_site_refinement_flags
_atom_site_disorder_assembly
_atom_site_disorder_group
Pt1 Pt 0.922578(16) 0.470628(11) 0.729421(9) 0.01708(5) Uani 1 1 d . . .
Pt2 Pt 0.845757(15) 0.536496(11) 0.897281(9) 0.01581(4) Uani 1 1 d . . .
P1 P 1.02681(11) 0.59690(7) 0.89668(7) 0.0173(3) Uani 1 1 d . . .
P2 P 1.06652(12) 0.56988(7) 0.73131(7) 0.0175(3) Uani 1 1 d . . .
N1 N 0.7898(4) 0.5627(2) 0.7412(2) 0.0178(9) Uani 1 1 d . . .
N2 N 0.7875(3) 0.6034(2) 0.80650(19) 0.0160(9) Uani 1 1 d . . .
C1 C 0.7868(4) 0.3839(3) 0.7169(3) 0.0268(13) Uani 1 1 d . . .
H1A H 0.8215 0.3292 0.7102 0.040 Uiso 1 1 calc R . .
H1B H 0.7389 0.3982 0.6749 0.040 Uiso 1 1 calc R . .
H1C H 0.7367 0.3838 0.7599 0.040 Uiso 1 1 calc R . .
C2 C 0.8787(4) 0.4733(3) 0.9906(2) 0.0254(11) Uani 1 1 d . . .
H2A H 0.8428 0.5025 1.0311 0.038 Uiso 1 1 calc R . .
H2B H 0.9644 0.4691 0.9980 0.038 Uiso 1 1 calc R . .
H2C H 0.8447 0.4180 0.9871 0.038 Uiso 1 1 calc R . .
C3 C 1.0714(5) 0.6404(3) 0.8094(2) 0.0189(11) Uani 1 1 d . . .
H3A H 1.1533 0.6616 0.8141 0.023 Uiso 1 1 calc R . .
H3B H 1.0195 0.6880 0.7990 0.023 Uiso 1 1 calc R . .
C4 C 1.2219(4) 0.5417(3) 0.7152(2) 0.0197(10) Uani 1 1 d . . .
C5 C 1.3124(4) 0.5487(3) 0.7633(3) 0.0264(12) Uani 1 1 d . . .
H5 H 1.2975 0.5715 0.8094 0.032 Uiso 1 1 calc R . .
C6 C 1.4259(4) 0.5230(3) 0.7458(2) 0.0316(13) Uani 1 1 d . . .
H6 H 1.4879 0.5289 0.7798 0.038 Uiso 1 1 calc R . .
C7 C 1.4499(5) 0.4887(3) 0.6793(3) 0.0309(14) Uani 1 1 d . . .
H7 H 1.5273 0.4699 0.6678 0.037 Uiso 1 1 calc R . .
C8 C 1.3592(5) 0.4823(3) 0.6301(3) 0.0340(14) Uani 1 1 d . . .
H8 H 1.3744 0.4605 0.5837 0.041 Uiso 1 1 calc R . .
C9 C 1.2455(5) 0.5076(3) 0.6481(3) 0.0288(13) Uani 1 1 d . . .
H9 H 1.1832 0.5016 0.6142 0.035 Uiso 1 1 calc R . .
C10 C 1.0432(4) 0.6440(3) 0.6582(2) 0.0193(11) Uani 1 1 d . . .
C11 C 1.1017(5) 0.7199(3) 0.6577(3) 0.0294(13) Uani 1 1 d . . .
H11 H 1.1594 0.7318 0.6934 0.035 Uiso 1 1 calc R . .
C12 C 1.0758(5) 0.7775(3) 0.6056(3) 0.0358(14) Uani 1 1 d . . .
H12 H 1.1160 0.8288 0.6055 0.043 Uiso 1 1 calc R . .
C13 C 0.9928(5) 0.7612(3) 0.5544(3) 0.0320(14) Uani 1 1 d . . .
H13 H 0.9734 0.8021 0.5199 0.038 Uiso 1 1 calc R . .
C14 C 0.9369(5) 0.6860(3) 0.5523(3) 0.0287(13) Uani 1 1 d . . .
H14 H 0.8811 0.6741 0.5156 0.034 Uiso 1 1 calc R . .
C15 C 0.9630(4) 0.6278(3) 0.6046(3) 0.0218(11) Uani 1 1 d . . .
H15 H 0.9246 0.5758 0.6032 0.026 Uiso 1 1 calc R . .
C16 C 1.1520(4) 0.5316(3) 0.9194(2) 0.0187(10) Uani 1 1 d . . .
C17 C 1.1488(4) 0.4508(3) 0.8951(3) 0.0252(11) Uani 1 1 d . . .
H17 H 1.0801 0.4309 0.8711 0.030 Uiso 1 1 calc R . .
C18 C 1.2449(4) 0.3987(3) 0.9054(3) 0.0297(13) Uani 1 1 d . . .
H18 H 1.2421 0.3436 0.8884 0.036 Uiso 1 1 calc R . .
C19 C 1.3447(5) 0.4274(3) 0.9404(3) 0.0357(14) Uani 1 1 d . . .
H19 H 1.4109 0.3923 0.9472 0.043 Uiso 1 1 calc R . .
C20 C 1.3478(5) 0.5071(3) 0.9653(3) 0.0275(13) Uani 1 1 d . . .
H20 H 1.4161 0.5263 0.9900 0.033 Uiso 1 1 calc R . .
C21 C 1.2537(4) 0.5590(3) 0.9551(2) 0.0244(13) Uani 1 1 d . . .
H21 H 1.2575 0.6139 0.9723 0.029 Uiso 1 1 calc R . .
C22 C 1.0369(5) 0.6856(3) 0.9572(3) 0.0219(12) Uani 1 1 d . . .
C23 C 0.9618(5) 0.6863(3) 1.0164(3) 0.0308(13) Uani 1 1 d . . .
H23 H 0.9103 0.6410 1.0244 0.037 Uiso 1 1 calc R . .
C24 C 0.9608(5) 0.7515(3) 1.0639(3) 0.0390(15) Uani 1 1 d . . .
H24 H 0.9090 0.7511 1.1041 0.047 Uiso 1 1 calc R . .
C25 C 1.0360(5) 0.8179(3) 1.0523(3) 0.0367(15) Uani 1 1 d . . .
H25 H 1.0358 0.8628 1.0849 0.044 Uiso 1 1 calc R . .
C26 C 1.1088(6) 0.8186(3) 0.9954(3) 0.0401(16) Uani 1 1 d . . .
H26 H 1.1594 0.8645 0.9879 0.048 Uiso 1 1 calc R . .
C27 C 1.1113(5) 0.7531(3) 0.9471(3) 0.0347(15) Uani 1 1 d . . .
H27 H 1.1638 0.7545 0.9073 0.042 Uiso 1 1 calc R . .
C28 C 0.6793(4) 0.4782(3) 0.9000(2) 0.0218(11) Uani 1 1 d . . .
H28A H 0.6892 0.4193 0.8907 0.033 Uiso 1 1 calc R . .
H28B H 0.6277 0.5022 0.8632 0.033 Uiso 1 1 calc R . .
H28C H 0.6433 0.4859 0.9475 0.033 Uiso 1 1 calc R . .
C29 C 0.7312(4) 0.6739(3) 0.8117(3) 0.0215(12) Uani 1 1 d . . .
H29 H 0.7389 0.7044 0.8550 0.026 Uiso 1 1 calc R . .
C30 C 0.6595(5) 0.7069(3) 0.7560(2) 0.0205(11) Uani 1 1 d . . .
C31 C 0.5955(5) 0.7816(3) 0.7633(3) 0.0297(13) Uani 1 1 d . . .
H31 H 0.6051 0.8153 0.8046 0.036 Uiso 1 1 calc R . .
C32 C 0.5198(5) 0.8037(3) 0.7096(3) 0.0354(15) Uani 1 1 d . . .
H32 H 0.4753 0.8530 0.7139 0.043 Uiso 1 1 calc R . .
C33 C 0.5066(5) 0.7552(3) 0.6481(3) 0.0309(13) Uani 1 1 d . . .
H33 H 0.4517 0.7713 0.6121 0.037 Uiso 1 1 calc R . .
C34 C 0.5713(5) 0.6848(3) 0.6390(3) 0.0275(12) Uani 1 1 d . . .
H34 H 0.5636 0.6532 0.5964 0.033 Uiso 1 1 calc R . .
C35 C 0.6487(4) 0.6603(3) 0.6931(2) 0.0191(11) Uani 1 1 d . . .
C36 C 0.7214(4) 0.5894(3) 0.6894(2) 0.0189(11) Uani 1 1 d . . .
H36 H 0.7205 0.5589 0.6459 0.023 Uiso 1 1 calc R . .
C37 C 1.0403(5) 0.3760(3) 0.7151(3) 0.0294(14) Uani 1 1 d . . .
H37A H 1.0118 0.3270 0.7404 0.044 Uiso 1 1 calc R . .
H37B H 1.1179 0.3919 0.7342 0.044 Uiso 1 1 calc R . .
H37C H 1.0476 0.3638 0.6637 0.044 Uiso 1 1 calc R . .

loop_
_atom_site_aniso_label
_atom_site_aniso_U_11
_atom_site_aniso_U_22
_atom_site_aniso_U_33
_atom_site_aniso_U_23
_atom_site_aniso_U_13
_atom_site_aniso_U_12
Pt1 0.01766(9) 0.01387(9) 0.01971(9) -0.00091(9) -0.00049(8) 0.00056(9)
Pt2 0.01692(9) 0.01586(9) 0.01464(8) 0.00031(9) -0.00163(7) 0.00084(9)
P1 0.0191(7) 0.0169(6) 0.0159(6) 0.0011(6) -0.0013(6) -0.0004(5)
P2 0.0194(7) 0.0164(6) 0.0168(6) 0.0011(6) -0.0009(6) 0.0006(6)
N1 0.019(2) 0.019(2) 0.015(2) -0.0032(17) 0.0015(18) -0.0035(17)
N2 0.017(2) 0.015(2) 0.016(2) -0.0011(17) -0.0021(17) 0.0011(19)
C1 0.025(3) 0.017(3) 0.039(3) -0.002(2) 0.001(3) -0.001(2)
C2 0.030(3) 0.024(3) 0.022(2) 0.003(3) 0.000(2) 0.001(3)
C3 0.018(3) 0.014(2) 0.024(3) 0.000(2) -0.001(2) 0.000(2)
C4 0.023(3) 0.016(3) 0.021(2) 0.007(2) 0.000(2) -0.003(2)
C5 0.024(3) 0.032(3) 0.023(3) 0.001(2) -0.001(2) -0.002(2)
C6 0.023(3) 0.045(3) 0.027(3) 0.008(3) -0.006(2) -0.008(3)
C7 0.019(3) 0.039(3) 0.035(3) 0.006(3) 0.002(2) 0.000(2)
C8 0.034(3) 0.039(3) 0.029(3) -0.007(3) 0.012(2) 0.006(3)
C9 0.026(3) 0.042(3) 0.019(3) -0.002(2) 0.001(2) 0.001(2)
C10 0.020(3) 0.018(3) 0.020(3) 0.000(2) -0.003(2) 0.003(2)
C11 0.040(4) 0.028(3) 0.020(3) 0.004(2) -0.004(2) -0.009(3)
C12 0.058(4) 0.022(3) 0.027(3) 0.003(3) 0.004(3) -0.005(3)
C13 0.048(4) 0.023(3) 0.025(3) 0.007(2) 0.008(3) 0.006(3)
C14 0.029(3) 0.039(3) 0.019(3) 0.007(2) 0.003(2) 0.006(3)
C15 0.024(3) 0.022(3) 0.020(3) 0.002(2) 0.004(2) 0.000(2)
C16 0.019(2) 0.023(2) 0.013(2) 0.008(2) 0.0000(18) 0.003(3)
C17 0.023(3) 0.024(3) 0.029(3) 0.000(2) -0.001(2) 0.001(2)
C18 0.025(3) 0.024(3) 0.041(3) -0.001(3) -0.002(3) 0.005(2)
C19 0.026(3) 0.044(4) 0.037(3) 0.014(3) 0.002(3) 0.009(3)
C20 0.023(3) 0.037(3) 0.022(3) 0.000(2) -0.001(2) -0.003(3)
C21 0.027(3) 0.025(3) 0.021(3) 0.006(2) -0.004(2) -0.006(2)
C22 0.025(3) 0.019(3) 0.021(3) -0.003(2) -0.007(2) 0.003(2)
C23 0.027(3) 0.030(3) 0.036(3) -0.010(3) -0.003(3) -0.003(3)
C24 0.034(4) 0.048(4) 0.035(3) -0.017(3) 0.002(3) 0.004(3)
C25 0.040(4) 0.028(3) 0.042(4) -0.020(3) -0.015(3) 0.010(3)
C26 0.055(5) 0.018(3) 0.047(4) -0.012(3) -0.008(3) -0.005(3)
C27 0.038(4) 0.030(3) 0.036(3) -0.006(3) -0.001(3) -0.011(3)
C28 0.021(3) 0.021(3) 0.024(2) -0.002(3) -0.005(2) 0.002(2)
C29 0.025(3) 0.018(3) 0.021(3) -0.002(2) 0.001(2) 0.002(2)
C30 0.022(3) 0.021(3) 0.019(3) 0.004(2) -0.002(2) 0.004(2)
C31 0.040(4) 0.027(3) 0.022(3) -0.004(2) -0.006(3) 0.010(3)
C32 0.039(4) 0.031(3) 0.036(4) 0.002(3) 0.000(3) 0.018(3)
C33 0.028(3) 0.040(3) 0.025(3) 0.004(3) -0.008(2) 0.015(3)
C34 0.031(3) 0.028(3) 0.023(3) -0.001(2) -0.006(3) 0.003(3)
C35 0.019(3) 0.018(3) 0.020(3) 0.002(2) 0.004(2) 0.000(2)
C36 0.019(3) 0.021(3) 0.017(3) -0.003(2) 0.000(2) 0.001(2)
C37 0.024(3) 0.021(3) 0.043(4) -0.002(3) 0.002(3) 0.001(2)

loop_
_atom_type_symbol
_atom_type_description
_atom_type_scat_dispersion_real
_atom_type_scat_dispersion_imag
_atom_type_scat_source
C C 0.0033 0.0016 'International Tables Vol C Tables 4.2.6.8 and 6.1.1.4'
H H 0.0000 0.0000 'International Tables Vol C Tables 4.2.6.8 and 6.1.1.4'
N N 0.0061 0.0033 'International Tables Vol C Tables 4.2.6.8 and 6.1.1.4'
P P 0.1023 0.0942 'International Tables Vol C Tables 4.2.6.8 and 6.1.1.4'
Pt Pt -1.7033 8.3905 'International Tables Vol C Tables 4.2.6.8 and 6.1.1.4'

loop_
_geom_angle_atom_site_label_1
_geom_angle_atom_site_label_2
_geom_angle_atom_site_label_3
_geom_angle
_geom_angle_site_symmetry_1
_geom_angle_site_symmetry_3
_geom_angle_publ_flag
C37 Pt1 C1 87.41(19) . . ?
C37 Pt1 N1 175.52(18) . . ?
C1 Pt1 N1 88.25(16) . . ?
C37 Pt1 P2 94.05(14) . . ?
C1 Pt1 P2 174.10(15) . . ?
N1 Pt1 P2 90.15(10) . . ?
C2 Pt2 C28 85.17(18) . . ?
C2 Pt2 N2 172.06(17) . . ?
C28 Pt2 N2 88.47(16) . . ?
C2 Pt2 P1 93.30(14) . . ?
C28 Pt2 P1 178.44(13) . . ?
N2 Pt2 P1 93.08(11) . . ?
C16 P1 C22 105.6(2) . . ?
C16 P1 C3 102.5(2) . . ?
C22 P1 C3 102.9(2) . . ?
C16 P1 Pt2 116.53(16) . . ?
C22 P1 Pt2 113.17(18) . . ?
C3 P1 Pt2 114.65(16) . . ?
C10 P2 C4 100.3(2) . . ?
C10 P2 C3 100.3(2) . . ?
C4 P2 C3 104.7(2) . . ?
C10 P2 Pt1 110.45(16) . . ?
C4 P2 Pt1 119.96(16) . . ?
C3 P2 Pt1 117.99(16) . . ?
C36 N1 N2 118.5(4) . . ?
C36 N1 Pt1 124.9(3) . . ?
N2 N1 Pt1 116.1(3) . . ?
C29 N2 N1 119.4(4) . . ?
C29 N2 Pt2 122.7(3) . . ?
N1 N2 Pt2 116.8(3) . . ?
Pt1 C1 H1A 109.5 . . ?
Pt1 C1 H1B 109.5 . . ?
H1A C1 H1B 109.5 . . ?
Pt1 C1 H1C 109.5 . . ?
H1A C1 H1C 109.5 . . ?
H1B C1 H1C 109.5 . . ?
Pt2 C2 H2A 109.5 . . ?
Pt2 C2 H2B 109.5 . . ?
H2A C2 H2B 109.5 . . ?
Pt2 C2 H2C 109.5 . . ?
H2A C2 H2C 109.5 . . ?
H2B C2 H2C 109.5 . . ?
P1 C3 P2 116.5(2) . . ?
P1 C3 H3A 108.2 . . ?
P2 C3 H3A 108.2 . . ?
P1 C3 H3B 108.2 . . ?
P2 C3 H3B 108.2 . . ?
H3A C3 H3B 107.3 . . ?
C5 C4 C9 118.6(5) . . ?
C5 C4 P2 126.0(4) . . ?
C9 C4 P2 115.4(4) . . ?
C4 C5 C6 120.8(5) . . ?
C4 C5 H5 119.6 . . ?
C6 C5 H5 119.6 . . ?
C7 C6 C5 120.9(5) . . ?
C7 C6 H6 119.6 . . ?
C5 C6 H6 119.6 . . ?
C8 C7 C6 118.6(5) . . ?
C8 C7 H7 120.7 . . ?
C6 C7 H7 120.7 . . ?
C7 C8 C9 120.3(5) . . ?
C7 C8 H8 119.8 . . ?
C9 C8 H8 119.8 . . ?
C8 C9 C4 120.7(5) . . ?
C8 C9 H9 119.6 . . ?
C4 C9 H9 119.6 . . ?
C15 C10 C11 118.4(4) . . ?
C15 C10 P2 120.5(4) . . ?
C11 C10 P2 121.1(4) . . ?
C12 C11 C10 120.2(5) . . ?
C12 C11 H11 119.9 . . ?
C10 C11 H11 119.9 . . ?
C13 C12 C11 120.4(5) . . ?
C13 C12 H12 119.8 . . ?
C11 C12 H12 119.8 . . ?
C12 C13 C14 120.5(5) . . ?
C12 C13 H13 119.8 . . ?
C14 C13 H13 119.8 . . ?
C13 C14 C15 119.2(5) . . ?
C13 C14 H14 120.4 . . ?
C15 C14 H14 120.4 . . ?
C10 C15 C14 121.2(5) . . ?
C10 C15 H15 119.4 . . ?
C14 C15 H15 119.4 . . ?
C17 C16 C21 118.5(4) . . ?
C17 C16 P1 117.1(4) . . ?
C21 C16 P1 124.2(4) . . ?
C18 C17 C16 120.7(5) . . ?
C18 C17 H17 119.7 . . ?
C16 C17 H17 119.7 . . ?
C19 C18 C17 119.7(5) . . ?
C19 C18 H18 120.2 . . ?
C17 C18 H18 120.2 . . ?
C20 C19 C18 119.9(6) . . ?
C20 C19 H19 120.1 . . ?
C18 C19 H19 120.1 . . ?
C21 C20 C19 120.8(5) . . ?
C21 C20 H20 119.6 . . ?
C19 C20 H20 119.6 . . ?
C20 C21 C16 120.5(5) . . ?
C20 C21 H21 119.8 . . ?
C16 C21 H21 119.8 . . ?
C23 C22 C27 117.8(5) . . ?
C23 C22 P1 117.1(4) . . ?
C27 C22 P1 125.0(4) . . ?
C24 C23 C22 121.3(5) . . ?
C24 C23 H23 119.4 . . ?
C22 C23 H23 119.4 . . ?
C23 C24 C25 119.5(5) . . ?
C23 C24 H24 120.2 . . ?
C25 C24 H24 120.2 . . ?
C26 C25 C24 120.3(5) . . ?
C26 C25 H25 119.9 . . ?
C24 C25 H25 119.9 . . ?
C25 C26 C27 121.0(5) . . ?
C25 C26 H26 119.5 . . ?
C27 C26 H26 119.5 . . ?
C26 C27 C22 120.2(5) . . ?
C26 C27 H27 119.9 . . ?
C22 C27 H27 119.9 . . ?
Pt2 C28 H28A 109.5 . . ?
Pt2 C28 H28B 109.5 . . ?
H28A C28 H28B 109.5 . . ?
Pt2 C28 H28C 109.5 . . ?
H28A C28 H28C 109.5 . . ?
H28B C28 H28C 109.5 . . ?
N2 C29 C30 123.4(4) . . ?
N2 C29 H29 118.3 . . ?
C30 C29 H29 118.3 . . ?
C35 C30 C31 119.9(4) . . ?
C35 C30 C29 117.2(4) . . ?
C31 C30 C29 122.9(4) . . ?
C32 C31 C30 118.3(5) . . ?
C32 C31 H31 120.9 . . ?
C30 C31 H31 120.9 . . ?
C31 C32 C33 121.2(5) . . ?
C31 C32 H32 119.4 . . ?
C33 C32 H32 119.4 . . ?
C34 C33 C32 121.1(5) . . ?
C34 C33 H33 119.4 . . ?
C32 C33 H33 119.4 . . ?
C33 C34 C35 119.0(5) . . ?
C33 C34 H34 120.5 . . ?
C35 C34 H34 120.5 . . ?
C34 C35 C30 120.3(4) . . ?
C34 C35 C36 124.2(4) . . ?
C30 C35 C36 115.5(4) . . ?
N1 C36 C35 125.1(4) . . ?
N1 C36 H36 117.4 . . ?
C35 C36 H36 117.4 . . ?
Pt1 C37 H37A 109.5 . . ?
Pt1 C37 H37B 109.5 . . ?
H37A C37 H37B 109.5 . . ?
Pt1 C37 H37C 109.5 . . ?
H37A C37 H37C 109.5 . . ?
H37B C37 H37C 109.5 . . ?

loop_
_geom_bond_atom_site_label_1
_geom_bond_atom_site_label_2
_geom_bond_distance
_geom_bond_site_symmetry_2
_geom_bond_publ_flag
Pt1 C37 2.051(5) . ?
Pt1 C1 2.096(5) . ?
Pt1 N1 2.130(4) . ?
Pt1 P2 2.2908(13) . ?
Pt2 C2 2.053(4) . ?
Pt2 C28 2.106(4) . ?
Pt2 N2 2.115(4) . ?
Pt2 P1 2.2682(12) . ?
P1 C16 1.818(5) . ?
P1 C22 1.833(5) . ?
P1 C3 1.843(4) . ?
P2 C10 1.837(5) . ?
P2 C4 1.838(5) . ?
P2 C3 1.853(4) . ?
N1 C36 1.311(6) . ?
N1 N2 1.384(5) . ?
N2 C29 1.315(6) . ?
C1 H1A 0.9800 . ?
C1 H1B 0.9800 . ?
C1 H1C 0.9800 . ?
C2 H2A 0.9800 . ?
C2 H2B 0.9800 . ?
C2 H2C 0.9800 . ?
C3 H3A 0.9900 . ?
C3 H3B 0.9900 . ?
C4 C5 1.363(6) . ?
C4 C9 1.394(6) . ?
C5 C6 1.387(7) . ?
C5 H5 0.9500 . ?
C6 C7 1.385(6) . ?
C6 H6 0.9500 . ?
C7 C8 1.378(7) . ?
C7 H7 0.9500 . ?
C8 C9 1.389(7) . ?
C8 H8 0.9500 . ?
C9 H9 0.9500 . ?
C10 C15 1.375(6) . ?
C10 C11 1.400(6) . ?
C11 C12 1.380(6) . ?
C11 H11 0.9500 . ?
C12 C13 1.364(7) . ?
C12 H12 0.9500 . ?
C13 C14 1.377(7) . ?
C13 H13 0.9500 . ?
C14 C15 1.389(6) . ?
C14 H14 0.9500 . ?
C15 H15 0.9500 . ?
C16 C17 1.391(6) . ?
C16 C21 1.400(6) . ?
C17 C18 1.390(6) . ?
C17 H17 0.9500 . ?
C18 C19 1.384(7) . ?
C18 H18 0.9500 . ?
C19 C20 1.376(6) . ?
C19 H19 0.9500 . ?
C20 C21 1.370(7) . ?
C20 H20 0.9500 . ?
C21 H21 0.9500 . ?
C22 C23 1.391(7) . ?
C22 C27 1.396(7) . ?
C23 C24 1.381(7) . ?
C23 H23 0.9500 . ?
C24 C25 1.389(7) . ?
C24 H24 0.9500 . ?
C25 C26 1.341(8) . ?
C25 H25 0.9500 . ?
C26 C27 1.394(7) . ?
C26 H26 0.9500 . ?
C27 H27 0.9500 . ?
C28 H28A 0.9800 . ?
C28 H28B 0.9800 . ?
C28 H28C 0.9800 . ?
C29 C30 1.421(6) . ?
C29 H29 0.9500 . ?
C30 C35 1.401(6) . ?
C30 C31 1.421(6) . ?
C31 C32 1.364(7) . ?
C31 H31 0.9500 . ?
C32 C33 1.398(7) . ?
C32 H32 0.9500 . ?
C33 C34 1.368(6) . ?
C33 H33 0.9500 . ?
C34 C35 1.392(6) . ?
C34 H34 0.9500 . ?
C35 C36 1.416(6) . ?
C36 H36 0.9500 . ?
C37 H37A 0.9800 . ?
C37 H37B 0.9800 . ?
C37 H37C 0.9800 . ?
